data_1557940
loop_
_publ_author_name
'Wadoski-Romeijn, E.'
'Armbruster, T.'

_publ_section_title
;
 Topotactic transformation and dehydration of the zeolite gismondine to a
 novel Ca feldspar structure
;
_journal_name_full 'American Mineralogist'
_journal_page_first 1988
_journal_page_last 1997
_journal_paper_doi 10.2138/am.2013.4495
_journal_volume 98
_journal_year 2013
_chemical_formula_sum 'Al8 Ca4 H36 O50 Si8'
_chemical_name_common Ca4(Al8Si8O32)18H2O
_chemical_name_mineral 'gismondine at 75 C'
_space_group_IT_number 15
_space_group_name_Hall '-I 2ya'
_space_group_name_H-M_alt 'I 1 2/a 1'
_cell_angle_alpha 90
_cell_angle_beta 90.97(3)
_cell_angle_gamma 90
_cell_formula_units_Z 1
_cell_length_a 9.790(2)
_cell_length_b 10.437(2)
_cell_length_c 9.790(2)
_cell_volume 1000.2(3)
_diffrn_ambient_pressure 100
_diffrn_ambient_temperature 348
_cod_data_source_file gismondine-I2a-75C.cif
_cod_data_source_block gismondine-75C
_cod_original_sg_symbol_H-M 'I 2/a'
_cod_original_formula_sum 'Ca4 Al8 Si8 O50 H36'
_cod_database_code 1557940

loop_
_space_group_symop_id
_space_group_symop_operation_xyz
1 x,y,z
2 -x,-y,-z
3 -x+1/2,y,-z
4 x+1/2,-y,z
5 x+1/2,y+1/2,z+1/2
6 -x+1/2,-y+1/2,-z+1/2
7 -x,y+1/2,-z+1/2
8 x,-y+1/2,z+1/2

loop_
_atom_site_label
_atom_site_occupancy
_atom_site_fract_x
_atom_site_fract_y
_atom_site_fract_z
_atom_site_adp_type
_atom_site_U_iso_or_equiv
_atom_site_type_symbol
Si 1.0 0.06981(7) 0.35773(7) 0.34690(9) Uiso 0.0134(2) Si
Al 1.0 0.10332(8) 0.11131(8) 0.16930(10) Uiso 0.0140(2) Al
Ca1 0.254(13) 0.3047(5) -0.0854(4) 0.3313(5) Uiso 0.0362(17) Ca
Ca2 0.186(5) -0.0947(4) 0.1612(4) 0.5544(6) Uiso 0.0361(16) Ca
O1 1.0 -0.0369(3) 0.4629(2) 0.2857(3) Uiso 0.0277(5) O
O2 1.0 0.0528(3) 0.3419(3) 0.5079(3) Uiso 0.0302(5) O
O3 1.0 0.0310(2) 0.2210(2) 0.2800(3) Uiso 0.0267(5) O
O4 1.0 0.2784(2) 0.0968(3) 0.1954(4) Uiso 0.0307(7) O
OW1 0.395(19) 0.2261(12) -0.2820(15) 0.4124(17) Uiso 0.076(6) O
OW2 0.60(3) -0.0298(13) 0.0590(18) 0.5103(17) Uiso 0.129(8) O
OW3 0.41(2) -0.1621(17) -0.0303(19) 0.4980(18) Uiso 0.099(8) O
OW4 0.51(5) 0.276(2) -0.149(6) 0.296(4) Uiso 0.17(2) O
OW5 0.13(3) 0.245(2) -0.239(3) 0.309(3) Uiso 0.032(8) O
